data_1506430
loop_
_publ_author_name
'Li, Hongbo'
'Stern, Charlotte L.'
'Marks, Tobin J.'

_publ_section_title
;
 Significant Proximity and Cocatalyst Effects in Binuclear Catalysis for
 Olefin Polymerization
;
_journal_issue 22
_journal_name_full Macromolecules
_journal_page_first 9015
_journal_paper_doi 10.1021/ma050959c
_journal_volume 38
_journal_year 2005
_chemical_formula_sum 'C32 H35 Cl2 N Si Zr'
_chemical_formula_weight 623.82
_chemical_name_systematic
; 
 ? 
;
_space_group_IT_number 2
_symmetry_cell_setting triclinic
_symmetry_space_group_name_Hall '-P 1'
_symmetry_space_group_name_H-M 'P -1'
_atom_sites_solution_hydrogens geom
_atom_sites_solution_primary direct
_atom_sites_solution_secondary difmap
_audit_creation_method SHELXL-97
_cell_angle_alpha 71.8630(10)
_cell_angle_beta 76.8560(10)
_cell_angle_gamma 87.0350(10)
_cell_formula_units_Z 2
_cell_length_a 8.5953(6)
_cell_length_b 12.7328(8)
_cell_length_c 13.3145(9)
_cell_measurement_temperature 153(2)
_cell_volume 1348.20(16)
_computing_cell_refinement 'Bruker SMART'
_computing_data_collection 'Bruker SMART'
_computing_data_reduction 'Bruker SAINT'
_computing_molecular_graphics 'Bruker SHELXTL'
_computing_publication_material 'Bruker SHELXTL'
_computing_structure_refinement 'SHELXL-97 (Sheldrick, 1997)'
_computing_structure_solution 'SHELXS-97 (Sheldrick, 1990)'
_diffrn_ambient_temperature 153(2)
_diffrn_measured_fraction_theta_full 0.896
_diffrn_measured_fraction_theta_max 0.896
_diffrn_measurement_device_type 'CCD area detector'
_diffrn_measurement_method 'omega scans'
_diffrn_radiation_monochromator graphite
_diffrn_radiation_source 'fine-focus sealed tube'
_diffrn_radiation_type MoK\a
_diffrn_radiation_wavelength 0.71073
_diffrn_reflns_av_R_equivalents 0.0325
_diffrn_reflns_av_sigmaI/netI 0.0428
_diffrn_reflns_limit_h_max 11
_diffrn_reflns_limit_h_min -11
_diffrn_reflns_limit_k_max 16
_diffrn_reflns_limit_k_min -16
_diffrn_reflns_limit_l_max 17
_diffrn_reflns_limit_l_min -17
_diffrn_reflns_number 12742
_diffrn_reflns_theta_full 28.93
_diffrn_reflns_theta_max 28.93
_diffrn_reflns_theta_min 1.65
_exptl_absorpt_coefficient_mu 0.674
_exptl_absorpt_correction_T_max 0.9511
_exptl_absorpt_correction_T_min 0.8835
_exptl_absorpt_correction_type integration
_exptl_crystal_colour colorless
_exptl_crystal_density_diffrn 1.537
_exptl_crystal_density_method 'not measured'
_exptl_crystal_description block
_exptl_crystal_F_000 644
_exptl_crystal_size_max 0.208
_exptl_crystal_size_mid 0.158
_exptl_crystal_size_min 0.080
_refine_diff_density_max 0.918
_refine_diff_density_min -0.319
_refine_diff_density_rms 0.090
_refine_ls_extinction_method none
_refine_ls_goodness_of_fit_ref 1.076
_refine_ls_hydrogen_treatment mixed
_refine_ls_matrix_type full
_refine_ls_number_parameters 339
_refine_ls_number_reflns 6377
_refine_ls_number_restraints 0
_refine_ls_restrained_S_all 1.076
_refine_ls_R_factor_all 0.0469
_refine_ls_R_factor_gt 0.0364
_refine_ls_shift/su_max 0.002
_refine_ls_shift/su_mean 0.000
_refine_ls_structure_factor_coef Fsqd
_refine_ls_weighting_details 'calc w=1/[\s^2^(Fo^2^)+(0.0455P)^2^+0.6780P] where P=(Fo^2^+2Fc^2^)/3'
_refine_ls_weighting_scheme calc
_refine_ls_wR_factor_gt 0.0909
_refine_ls_wR_factor_ref 0.0960
_reflns_number_gt 5262
_reflns_number_total 6377
_reflns_threshold_expression >2sigma(I)
_cod_data_source_file ma050959csi20050507_084946.cif
_cod_data_source_block s48o1m
_cod_depositor_comments
;
The following automatic conversions were performed:

'_symmetry_cell_setting' value 'Triclinic' changed to 'triclinic'
according to /home/saulius/struct/CIF-dictionaries/cif_core.dic
dictionary named 'cif_core.dic' version 2.4.1 from 2010-06-29.

Automatic conversion script
Id: cif_fix_values 1715 2011-07-08 13:25:40Z adriana 
;
_cod_original_sg_symbol_H-M P-1
_cod_database_code 1506430

loop_
_symmetry_equiv_pos_as_xyz
'x, y, z'
'-x, -y, -z'

loop_
_atom_site_label
_atom_site_type_symbol
_atom_site_fract_x
_atom_site_fract_y
_atom_site_fract_z
_atom_site_U_iso_or_equiv
_atom_site_adp_type
_atom_site_occupancy
_atom_site_symmetry_multiplicity
_atom_site_calc_flag
_atom_site_refinement_flags
_atom_site_disorder_assembly
_atom_site_disorder_group
Zr1 Zr 0.81211(3) 0.792273(18) 0.379881(17) 0.01825(8) Uani 1 1 d . . .
Cl1 Cl 0.79640(8) 0.98658(5) 0.29206(5) 0.02902(15) Uani 1 1 d . . .
Cl2 Cl 1.09314(7) 0.75676(6) 0.35063(5) 0.02974(15) Uani 1 1 d . . .
Si1 Si 0.54637(8) 0.68220(5) 0.57146(5) 0.02005(14) Uani 1 1 d . . .
N1 N 0.7108(2) 0.77200(16) 0.53878(15) 0.0188(4) Uani 1 1 d . . .
C1 C 0.5926(3) 0.66203(19) 0.43414(18) 0.0194(5) Uani 1 1 d . . .
C2 C 0.5648(3) 0.7448(2) 0.33846(19) 0.0204(5) Uani 1 1 d . . .
H2 H 0.4800 0.7957 0.3379 0.025 Uiso 1 1 calc R . .
C3 C 0.6802(3) 0.74059(19) 0.24530(19) 0.0202(5) Uani 1 1 d . . .
C4 C 0.7807(3) 0.64962(19) 0.28043(18) 0.0199(5) Uani 1 1 d . . .
C5 C 0.9092(3) 0.6036(2) 0.2212(2) 0.0249(5) Uani 1 1 d . . .
H5 H 0.9418 0.6337 0.1446 0.030 Uiso 1 1 calc R . .
C6 C 0.9846(3) 0.5153(2) 0.2763(2) 0.0292(6) Uani 1 1 d . . .
H6 H 1.0713 0.4841 0.2375 0.035 Uiso 1 1 calc R . .
C7 C 0.9368(3) 0.4689(2) 0.3902(2) 0.0279(6) Uani 1 1 d . . .
H7 H 0.9927 0.4077 0.4262 0.033 Uiso 1 1 calc R . .
C8 C 0.8119(3) 0.51028(19) 0.4496(2) 0.0240(5) Uani 1 1 d . . .
H8 H 0.7820 0.4784 0.5261 0.029 Uiso 1 1 calc R . .
C9 C 0.7277(3) 0.60119(19) 0.39594(18) 0.0200(5) Uani 1 1 d . . .
C10 C 0.6972(3) 0.80936(19) 0.13011(19) 0.0212(5) Uani 1 1 d . . .
C11 C 0.8417(3) 0.8591(2) 0.0715(2) 0.0256(5) Uani 1 1 d . . .
H11 H 0.9290 0.8496 0.1060 0.031 Uiso 1 1 calc R . .
C12 C 0.8649(3) 0.9236(2) -0.0380(2) 0.0283(6) Uani 1 1 d . . .
H12 H 0.9666 0.9568 -0.0762 0.034 Uiso 1 1 calc R . .
C13 C 0.7406(3) 0.9384(2) -0.0894(2) 0.0278(6) Uani 1 1 d . . .
H13 H 0.7554 0.9841 -0.1626 0.033 Uiso 1 1 calc R . .
C14 C 0.5903(3) 0.8862(2) -0.03419(19) 0.0229(5) Uani 1 1 d . . .
C15 C 0.4616(3) 0.8964(2) -0.0870(2) 0.0301(6) Uani 1 1 d . . .
H15 H 0.4740 0.9431 -0.1597 0.036 Uiso 1 1 calc R . .
C16 C 0.3211(3) 0.8407(3) -0.0353(2) 0.0349(6) Uani 1 1 d . . .
H16 H 0.2368 0.8477 -0.0723 0.042 Uiso 1 1 calc R . .
C17 C 0.3001(3) 0.7727(2) 0.0727(2) 0.0333(6) Uani 1 1 d . . .
H17 H 0.2018 0.7332 0.1079 0.040 Uiso 1 1 calc R . .
C18 C 0.4190(3) 0.7623(2) 0.1279(2) 0.0255(5) Uani 1 1 d . . .
H18 H 0.4019 0.7167 0.2012 0.031 Uiso 1 1 calc R . .
C19 C 0.5673(3) 0.81906(19) 0.07677(19) 0.0207(5) Uani 1 1 d . . .
C20 C 0.3495(3) 0.7477(2) 0.5988(2) 0.0320(6) Uani 1 1 d . . .
H20A H 0.3417 0.7757 0.6605 0.048 Uiso 1 1 calc R . .
H20B H 0.2638 0.6928 0.6158 0.048 Uiso 1 1 calc R . .
H20C H 0.3391 0.8091 0.5346 0.048 Uiso 1 1 calc R . .
C21 C 0.5526(3) 0.5502(2) 0.6822(2) 0.0293(6) Uani 1 1 d . . .
H21A H 0.6641 0.5295 0.6821 0.044 Uiso 1 1 calc R . .
H21B H 0.4962 0.4917 0.6703 0.044 Uiso 1 1 calc R . .
H21C H 0.5010 0.5601 0.7521 0.044 Uiso 1 1 calc R . .
C22 C 0.7549(3) 0.8318(2) 0.60945(19) 0.0220(5) Uani 1 1 d . . .
C23 C 0.9344(3) 0.8560(3) 0.5757(3) 0.0372(7) Uani 1 1 d . . .
H23A H 0.9624 0.9019 0.4996 0.056 Uiso 1 1 calc R . .
H23B H 0.9918 0.7863 0.5844 0.056 Uiso 1 1 calc R . .
H23C H 0.9644 0.8953 0.6214 0.056 Uiso 1 1 calc R . .
C24 C 0.6650(3) 0.9400(2) 0.5956(2) 0.0305(6) Uani 1 1 d . . .
H24A H 0.6917 0.9854 0.5193 0.046 Uiso 1 1 calc R . .
H24B H 0.6958 0.9801 0.6404 0.046 Uiso 1 1 calc R . .
H24C H 0.5497 0.9242 0.6183 0.046 Uiso 1 1 calc R . .
C25 C 0.7131(4) 0.7601(2) 0.7282(2) 0.0359(7) Uani 1 1 d . . .
H25A H 0.7507 0.7973 0.7729 0.054 Uiso 1 1 calc R . .
H25B H 0.7647 0.6885 0.7357 0.054 Uiso 1 1 calc R . .
H25C H 0.5969 0.7487 0.7522 0.054 Uiso 1 1 calc R . .
C26 C 0.948(3) 0.6375(13) -0.0680(11) 0.110(8) Uani 0.50 1 d P . 1
C27 C 0.877(2) 0.5080(16) 0.0039(13) 0.074(6) Uani 0.50 1 d P A 1
C28 C 0.901(5) 0.403(3) 0.059(2) 0.083(9) Uani 0.50 1 d P . 1
C29 C 0.697(3) 0.543(2) -0.0065(16) 0.062(6) Uani 0.25 1 d P A 1
C30 C 0.783(4) 0.567(2) -0.009(2) 0.130(13) Uani 0.50 1 d P . 2
C31 C 0.817(5) 0.472(7) 0.034(4) 0.19(3) Uani 0.50 1 d P B 2
C32 C 0.983(5) 0.419(2) 0.048(2) 0.091(11) Uani 0.50 1 d P . 2

loop_
_atom_site_aniso_label
_atom_site_aniso_U_11
_atom_site_aniso_U_22
_atom_site_aniso_U_33
_atom_site_aniso_U_23
_atom_site_aniso_U_13
_atom_site_aniso_U_12
Zr1 0.01941(12) 0.01904(12) 0.01655(12) -0.00519(9) -0.00462(9) -0.00073(8)
Cl1 0.0406(4) 0.0204(3) 0.0240(3) -0.0026(2) -0.0087(3) 0.0002(3)
Cl2 0.0200(3) 0.0392(4) 0.0300(3) -0.0122(3) -0.0035(2) 0.0013(3)
Si1 0.0198(3) 0.0226(3) 0.0176(3) -0.0061(3) -0.0033(3) -0.0022(3)
N1 0.0211(10) 0.0191(10) 0.0171(9) -0.0062(8) -0.0055(8) 0.0007(8)
C1 0.0215(12) 0.0204(11) 0.0176(11) -0.0058(9) -0.0062(9) -0.0037(9)
C2 0.0181(11) 0.0232(12) 0.0230(12) -0.0079(10) -0.0094(9) 0.0005(9)
C3 0.0211(12) 0.0219(12) 0.0192(11) -0.0065(9) -0.0069(9) -0.0017(9)
C4 0.0229(12) 0.0206(11) 0.0192(11) -0.0079(9) -0.0074(9) -0.0012(9)
C5 0.0271(13) 0.0293(13) 0.0229(12) -0.0135(10) -0.0076(10) 0.0016(10)
C6 0.0308(14) 0.0307(14) 0.0337(14) -0.0199(12) -0.0097(12) 0.0070(11)
C7 0.0347(14) 0.0220(12) 0.0321(14) -0.0104(11) -0.0162(12) 0.0074(11)
C8 0.0330(14) 0.0185(11) 0.0225(12) -0.0048(10) -0.0122(11) -0.0005(10)
C9 0.0225(12) 0.0219(11) 0.0183(11) -0.0074(9) -0.0076(9) -0.0025(9)
C10 0.0246(12) 0.0216(12) 0.0185(11) -0.0072(9) -0.0059(9) 0.0020(10)
C11 0.0225(12) 0.0300(13) 0.0249(12) -0.0087(10) -0.0058(10) -0.0021(10)
C12 0.0297(14) 0.0296(14) 0.0232(13) -0.0069(11) -0.0009(11) -0.0082(11)
C13 0.0376(15) 0.0264(13) 0.0176(11) -0.0061(10) -0.0032(11) -0.0012(11)
C14 0.0309(13) 0.0218(12) 0.0188(11) -0.0082(9) -0.0090(10) 0.0039(10)
C15 0.0345(15) 0.0367(15) 0.0218(12) -0.0108(11) -0.0107(11) 0.0088(12)
C16 0.0297(14) 0.0512(18) 0.0287(14) -0.0140(13) -0.0156(12) 0.0091(13)
C17 0.0219(13) 0.0474(17) 0.0290(14) -0.0102(12) -0.0044(11) -0.0013(12)
C18 0.0242(13) 0.0298(13) 0.0220(12) -0.0068(10) -0.0063(10) 0.0022(10)
C19 0.0241(12) 0.0210(12) 0.0189(11) -0.0084(9) -0.0060(9) 0.0049(9)
C20 0.0239(13) 0.0382(15) 0.0356(15) -0.0160(12) -0.0035(11) -0.0007(11)
C21 0.0385(15) 0.0254(13) 0.0227(12) -0.0039(10) -0.0071(11) -0.0080(11)
C22 0.0264(13) 0.0207(12) 0.0222(12) -0.0096(10) -0.0077(10) 0.0006(10)
C23 0.0303(15) 0.0430(17) 0.0531(18) -0.0318(15) -0.0144(13) -0.0017(12)
C24 0.0388(15) 0.0262(13) 0.0312(14) -0.0138(11) -0.0113(12) 0.0061(11)
C25 0.061(2) 0.0280(14) 0.0247(13) -0.0116(11) -0.0170(13) 0.0023(13)
C26 0.20(2) 0.109(11) 0.080(9) -0.076(9) -0.098(13) 0.078(14)
C27 0.115(15) 0.092(10) 0.034(6) -0.045(6) -0.024(8) 0.037(12)
C28 0.15(3) 0.077(14) 0.043(11) -0.041(10) -0.038(16) 0.003(14)
C29 0.075(14) 0.087(16) 0.024(8) -0.021(8) -0.008(8) 0.015(11)
C30 0.22(4) 0.14(2) 0.090(14) -0.087(15) -0.11(2) 0.07(3)
C31 0.12(3) 0.41(8) 0.15(4) -0.23(5) -0.01(2) -0.01(3)
C32 0.18(3) 0.062(10) 0.031(6) -0.030(6) 0.004(14) -0.012(17)

loop_
_atom_type_symbol
_atom_type_description
_atom_type_scat_dispersion_real
_atom_type_scat_dispersion_imag
_atom_type_scat_source
C C 0.0033 0.0016 'International Tables Vol C Tables 4.2.6.8 and 6.1.1.4'
H H 0.0000 0.0000 'International Tables Vol C Tables 4.2.6.8 and 6.1.1.4'
N N 0.0061 0.0033 'International Tables Vol C Tables 4.2.6.8 and 6.1.1.4'
Si Si 0.0817 0.0704 'International Tables Vol C Tables 4.2.6.8 and 6.1.1.4'
Cl Cl 0.1484 0.1585 'International Tables Vol C Tables 4.2.6.8 and 6.1.1.4'
Zr Zr -2.9673 0.5597 'International Tables Vol C Tables 4.2.6.8 and 6.1.1.4'

loop_
_geom_angle_atom_site_label_1
_geom_angle_atom_site_label_2
_geom_angle_atom_site_label_3
_geom_angle
_geom_angle_site_symmetry_1
_geom_angle_site_symmetry_3
N1 Zr1 Cl1 104.41(6) . .
N1 Zr1 Cl2 112.25(6) . .
Cl1 Zr1 Cl2 104.53(2) . .
N1 Zr1 C1 72.19(8) . .
Cl1 Zr1 C1 124.71(6) . .
Cl2 Zr1 C1 128.42(6) . .
N1 Zr1 C2 94.24(8) . .
Cl1 Zr1 C2 94.41(6) . .
Cl2 Zr1 C2 141.68(6) . .
C1 Zr1 C2 34.33(8) . .
N1 Zr1 C9 92.01(8) . .
Cl1 Zr1 C9 146.55(6) . .
Cl2 Zr1 C9 95.49(6) . .
C1 Zr1 C9 34.16(8) . .
C2 Zr1 C9 54.87(8) . .
N1 Zr1 C3 125.71(8) . .
Cl1 Zr1 C3 92.82(5) . .
Cl2 Zr1 C3 112.30(6) . .
C1 Zr1 C3 56.18(7) . .
C2 Zr1 C3 32.47(7) . .
C9 Zr1 C3 54.45(7) . .
N1 Zr1 C4 123.90(7) . .
Cl1 Zr1 C4 120.47(5) . .
Cl2 Zr1 C4 88.47(6) . .
C1 Zr1 C4 55.49(8) . .
C2 Zr1 C4 53.33(8) . .
C9 Zr1 C4 32.57(7) . .
C3 Zr1 C4 31.98(7) . .
N1 Zr1 Si1 33.92(6) . .
Cl1 Zr1 Si1 118.17(2) . .
Cl2 Zr1 Si1 129.18(2) . .
C1 Zr1 Si1 38.33(6) . .
C2 Zr1 Si1 63.38(6) . .
C9 Zr1 Si1 63.38(6) . .
C3 Zr1 Si1 92.69(5) . .
C4 Zr1 Si1 92.28(5) . .
N1 Si1 C20 114.18(11) . .
N1 Si1 C21 115.07(11) . .
C20 Si1 C21 109.82(13) . .
N1 Si1 C1 93.05(10) . .
C20 Si1 C1 111.54(12) . .
C21 Si1 C1 112.29(12) . .
N1 Si1 Zr1 40.42(6) . .
C20 Si1 Zr1 122.05(9) . .
C21 Si1 Zr1 128.00(9) . .
C1 Si1 Zr1 52.71(7) . .
C22 N1 Si1 126.75(16) . .
C22 N1 Zr1 127.22(15) . .
Si1 N1 Zr1 105.65(9) . .
C2 C1 C9 105.1(2) . .
C2 C1 Si1 123.15(18) . .
C9 C1 Si1 123.88(17) . .
C2 C1 Zr1 74.96(13) . .
C9 C1 Zr1 76.70(13) . .
Si1 C1 Zr1 88.96(9) . .
C3 C2 C1 111.2(2) . .
C3 C2 Zr1 78.41(13) . .
C1 C2 Zr1 70.70(13) . .
C3 C2 H2 124.4 . .
C1 C2 H2 124.4 . .
Zr1 C2 H2 118.0 . .
C2 C3 C4 106.6(2) . .
C2 C3 C10 129.7(2) . .
C4 C3 C10 123.6(2) . .
C2 C3 Zr1 69.12(13) . .
C4 C3 Zr1 75.28(13) . .
C10 C3 Zr1 123.33(16) . .
C5 C4 C3 131.1(2) . .
C5 C4 C9 120.5(2) . .
C3 C4 C9 108.4(2) . .
C5 C4 Zr1 124.89(16) . .
C3 C4 Zr1 72.74(13) . .
C9 C4 Zr1 69.56(13) . .
C6 C5 C4 118.6(2) . .
C6 C5 H5 120.7 . .
C4 C5 H5 120.7 . .
C5 C6 C7 121.4(2) . .
C5 C6 H6 119.3 . .
C7 C6 H6 119.3 . .
C8 C7 C6 121.5(2) . .
C8 C7 H7 119.2 . .
C6 C7 H7 119.2 . .
C7 C8 C9 119.3(2) . .
C7 C8 H8 120.3 . .
C9 C8 H8 120.3 . .
C8 C9 C4 118.5(2) . .
C8 C9 C1 132.8(2) . .
C4 C9 C1 108.7(2) . .
C8 C9 Zr1 118.52(16) . .
C4 C9 Zr1 77.86(13) . .
C1 C9 Zr1 69.14(13) . .
C11 C10 C19 119.0(2) . .
C11 C10 C3 120.0(2) . .
C19 C10 C3 120.9(2) . .
C10 C11 C12 122.3(2) . .
C10 C11 H11 118.9 . .
C12 C11 H11 118.9 . .
C13 C12 C11 119.8(2) . .
C13 C12 H12 120.1 . .
C11 C12 H12 120.1 . .
C12 C13 C14 120.4(2) . .
C12 C13 H13 119.8 . .
C14 C13 H13 119.8 . .
C13 C14 C15 121.5(2) . .
C13 C14 C19 119.7(2) . .
C15 C14 C19 118.7(2) . .
C16 C15 C14 121.1(2) . .
C16 C15 H15 119.4 . .
C14 C15 H15 119.4 . .
C15 C16 C17 120.1(2) . .
C15 C16 H16 120.0 . .
C17 C16 H16 120.0 . .
C18 C17 C16 121.0(3) . .
C18 C17 H17 119.5 . .
C16 C17 H17 119.5 . .
C17 C18 C19 120.6(2) . .
C17 C18 H18 119.7 . .
C19 C18 H18 119.7 . .
C18 C19 C14 118.4(2) . .
C18 C19 C10 122.9(2) . .
C14 C19 C10 118.6(2) . .
Si1 C20 H20A 109.5 . .
Si1 C20 H20B 109.5 . .
H20A C20 H20B 109.5 . .
Si1 C20 H20C 109.5 . .
H20A C20 H20C 109.5 . .
H20B C20 H20C 109.5 . .
Si1 C21 H21A 109.5 . .
Si1 C21 H21B 109.5 . .
H21A C21 H21B 109.5 . .
Si1 C21 H21C 109.5 . .
H21A C21 H21C 109.5 . .
H21B C21 H21C 109.5 . .
N1 C22 C23 108.9(2) . .
N1 C22 C24 109.35(19) . .
C23 C22 C24 109.7(2) . .
N1 C22 C25 110.2(2) . .
C23 C22 C25 108.9(2) . .
C24 C22 C25 109.8(2) . .
C22 C23 H23A 109.5 . .
C22 C23 H23B 109.5 . .
H23A C23 H23B 109.5 . .
C22 C23 H23C 109.5 . .
H23A C23 H23C 109.5 . .
H23B C23 H23C 109.5 . .
C22 C24 H24A 109.5 . .
C22 C24 H24B 109.5 . .
H24A C24 H24B 109.5 . .
C22 C24 H24C 109.5 . .
H24A C24 H24C 109.5 . .
H24B C24 H24C 109.5 . .
C22 C25 H25A 109.5 . .
C22 C25 H25B 109.5 . .
H25A C25 H25B 109.5 . .
C22 C25 H25C 109.5 . .
H25A C25 H25C 109.5 . .
H25B C25 H25C 109.5 . .
C28 C26 C27 86.8(17) 2_765 .
C28 C27 C29 118(2) . .
C28 C27 C26 151(2) . .
C29 C27 C26 91.5(14) . .
C27 C28 C26 122(3) . 2_765
C31 C30 C32 80(3) . 2_765
C30 C31 C32 130(5) . .
C31 C32 C30 149(3) . 2_765

loop_
_geom_bond_atom_site_label_1
_geom_bond_atom_site_label_2
_geom_bond_distance
_geom_bond_site_symmetry_2
Zr1 N1 2.0363(19) .
Zr1 Cl1 2.3964(6) .
Zr1 Cl2 2.3999(7) .
Zr1 C1 2.406(2) .
Zr1 C2 2.462(2) .
Zr1 C9 2.506(2) .
Zr1 C3 2.582(2) .
Zr1 C4 2.615(2) .
Zr1 Si1 3.0238(7) .
Si1 N1 1.753(2) .
Si1 C20 1.859(3) .
Si1 C21 1.867(3) .
Si1 C1 1.876(2) .
N1 C22 1.499(3) .
C1 C2 1.438(3) .
C1 C9 1.446(3) .
C2 C3 1.415(3) .
C2 H2 0.9500 .
C3 C4 1.432(3) .
C3 C10 1.488(3) .
C4 C5 1.418(3) .
C4 C9 1.440(3) .
C5 C6 1.360(4) .
C5 H5 0.9500 .
C6 C7 1.414(4) .
C6 H6 0.9500 .
C7 C8 1.367(4) .
C7 H7 0.9500 .
C8 C9 1.417(3) .
C8 H8 0.9500 .
C10 C11 1.373(3) .
C10 C19 1.435(3) .
C11 C12 1.407(3) .
C11 H11 0.9500 .
C12 C13 1.370(4) .
C12 H12 0.9500 .
C13 C14 1.416(4) .
C13 H13 0.9500 .
C14 C15 1.420(4) .
C14 C19 1.432(3) .
C15 C16 1.358(4) .
C15 H15 0.9500 .
C16 C17 1.405(4) .
C16 H16 0.9500 .
C17 C18 1.367(4) .
C17 H17 0.9500 .
C18 C19 1.416(3) .
C18 H18 0.9500 .
C20 H20A 0.9800 .
C20 H20B 0.9800 .
C20 H20C 0.9800 .
C21 H21A 0.9800 .
C21 H21B 0.9800 .
C21 H21C 0.9800 .
C22 C23 1.524(4) .
C22 C24 1.526(3) .
C22 C25 1.529(3) .
C23 H23A 0.9800 .
C23 H23B 0.9800 .
C23 H23C 0.9800 .
C24 H24A 0.9800 .
C24 H24B 0.9800 .
C24 H24C 0.9800 .
C25 H25A 0.9800 .
C25 H25B 0.9800 .
C25 H25C 0.9800 .
C26 C28 1.39(4) 2_765
C26 C27 1.69(3) .
C27 C28 1.34(4) .
C27 C29 1.61(3) .
C28 C26 1.39(4) 2_765
C30 C31 1.23(8) .
C30 C32 1.96(5) 2_765
C31 C32 1.57(6) .
C32 C30 1.96(5) 2_765

loop_
_geom_torsion_atom_site_label_1
_geom_torsion_atom_site_label_2
_geom_torsion_atom_site_label_3
_geom_torsion_atom_site_label_4
_geom_torsion
_geom_torsion_site_symmetry_1
_geom_torsion_site_symmetry_4
Cl1 Zr1 Si1 N1 -73.12(10) . .
Cl2 Zr1 Si1 N1 70.34(10) . .
C1 Zr1 Si1 N1 175.52(14) . .
C2 Zr1 Si1 N1 -153.29(12) . .
C9 Zr1 Si1 N1 144.66(12) . .
C3 Zr1 Si1 N1 -167.77(11) . .
C4 Zr1 Si1 N1 160.22(11) . .
N1 Zr1 Si1 C20 90.59(15) . .
Cl1 Zr1 Si1 C20 17.47(11) . .
Cl2 Zr1 Si1 C20 160.94(11) . .
C1 Zr1 Si1 C20 -93.89(14) . .
C2 Zr1 Si1 C20 -62.70(12) . .
C9 Zr1 Si1 C20 -124.75(12) . .
C3 Zr1 Si1 C20 -77.18(12) . .
C4 Zr1 Si1 C20 -109.19(12) . .
N1 Zr1 Si1 C21 -84.95(15) . .
Cl1 Zr1 Si1 C21 -158.07(11) . .
Cl2 Zr1 Si1 C21 -14.61(12) . .
C1 Zr1 Si1 C21 90.57(14) . .
C2 Zr1 Si1 C21 121.76(13) . .
C9 Zr1 Si1 C21 59.71(12) . .
C3 Zr1 Si1 C21 107.28(12) . .
C4 Zr1 Si1 C21 75.27(12) . .
N1 Zr1 Si1 C1 -175.52(14) . .
Cl1 Zr1 Si1 C1 111.35(9) . .
Cl2 Zr1 Si1 C1 -105.18(10) . .
C2 Zr1 Si1 C1 31.19(11) . .
C9 Zr1 Si1 C1 -30.86(11) . .
C3 Zr1 Si1 C1 16.71(11) . .
C4 Zr1 Si1 C1 -15.30(11) . .
C20 Si1 N1 C22 61.6(2) . .
C21 Si1 N1 C22 -66.7(2) . .
C1 Si1 N1 C22 176.92(19) . .
Zr1 Si1 N1 C22 173.4(2) . .
C20 Si1 N1 Zr1 -111.71(12) . .
C21 Si1 N1 Zr1 119.94(12) . .
C1 Si1 N1 Zr1 3.57(11) . .
Cl1 Zr1 N1 C22 -53.89(18) . .
Cl2 Zr1 N1 C22 58.75(19) . .
C1 Zr1 N1 C22 -176.2(2) . .
C2 Zr1 N1 C22 -149.56(18) . .
C9 Zr1 N1 C22 155.52(18) . .
C3 Zr1 N1 C22 -158.21(17) . .
C4 Zr1 N1 C22 162.64(17) . .
Si1 Zr1 N1 C22 -173.3(2) . .
Cl1 Zr1 N1 Si1 119.42(8) . .
Cl2 Zr1 N1 Si1 -127.93(8) . .
C1 Zr1 N1 Si1 -2.92(9) . .
C2 Zr1 N1 Si1 23.76(10) . .
C9 Zr1 N1 Si1 -31.16(10) . .
C3 Zr1 N1 Si1 15.11(14) . .
C4 Zr1 N1 Si1 -24.04(13) . .
N1 Si1 C1 C2 -74.1(2) . .
C20 Si1 C1 C2 43.4(2) . .
C21 Si1 C1 C2 167.15(19) . .
Zr1 Si1 C1 C2 -71.23(18) . .
N1 Si1 C1 C9 70.3(2) . .
C20 Si1 C1 C9 -172.20(19) . .
C21 Si1 C1 C9 -48.4(2) . .
Zr1 Si1 C1 C9 73.18(19) . .
N1 Si1 C1 Zr1 -2.91(9) . .
C20 Si1 C1 Zr1 114.62(11) . .
C21 Si1 C1 Zr1 -121.62(11) . .
N1 Zr1 C1 C2 127.45(15) . .
Cl1 Zr1 C1 C2 31.98(16) . .
Cl2 Zr1 C1 C2 -127.90(12) . .
C9 Zr1 C1 C2 -109.92(19) . .
C3 Zr1 C1 C2 -34.95(13) . .
C4 Zr1 C1 C2 -73.83(14) . .
Si1 Zr1 C1 C2 124.83(17) . .
N1 Zr1 C1 C9 -122.63(14) . .
Cl1 Zr1 C1 C9 141.90(11) . .
Cl2 Zr1 C1 C9 -17.98(15) . .
C2 Zr1 C1 C9 109.92(19) . .
C3 Zr1 C1 C9 74.97(14) . .
C4 Zr1 C1 C9 36.09(12) . .
Si1 Zr1 C1 C9 -125.25(16) . .
N1 Zr1 C1 Si1 2.62(8) . .
Cl1 Zr1 C1 Si1 -92.85(8) . .
Cl2 Zr1 C1 Si1 107.27(8) . .
C2 Zr1 C1 Si1 -124.83(17) . .
C9 Zr1 C1 Si1 125.25(16) . .
C3 Zr1 C1 Si1 -159.78(13) . .
C4 Zr1 C1 Si1 161.34(13) . .
C9 C1 C2 C3 -2.7(3) . .
Si1 C1 C2 C3 147.23(18) . .
Zr1 C1 C2 C3 68.65(17) . .
C9 C1 C2 Zr1 -71.38(15) . .
Si1 C1 C2 Zr1 78.58(16) . .
N1 Zr1 C2 C3 -166.85(14) . .
Cl1 Zr1 C2 C3 88.32(13) . .
Cl2 Zr1 C2 C3 -31.91(18) . .
C1 Zr1 C2 C3 -117.6(2) . .
C9 Zr1 C2 C3 -77.37(15) . .
C4 Zr1 C2 C3 -36.90(13) . .
Si1 Zr1 C2 C3 -152.28(15) . .
N1 Zr1 C2 C1 -49.28(14) . .
Cl1 Zr1 C2 C1 -154.11(13) . .
Cl2 Zr1 C2 C1 85.66(15) . .
C9 Zr1 C2 C1 40.20(13) . .
C3 Zr1 C2 C1 117.6(2) . .
C4 Zr1 C2 C1 80.67(15) . .
Si1 Zr1 C2 C1 -34.71(12) . .
C1 C2 C3 C4 2.8(3) . .
Zr1 C2 C3 C4 66.58(16) . .
C1 C2 C3 C10 179.6(2) . .
Zr1 C2 C3 C10 -116.6(2) . .
C1 C2 C3 Zr1 -63.81(16) . .
N1 Zr1 C3 C2 16.23(17) . .
Cl1 Zr1 C3 C2 -93.79(13) . .
Cl2 Zr1 C3 C2 159.25(12) . .
C1 Zr1 C3 C2 36.99(14) . .
C9 Zr1 C3 C2 78.80(15) . .
C4 Zr1 C3 C2 114.6(2) . .
Si1 Zr1 C3 C2 24.60(13) . .
N1 Zr1 C3 C4 -98.37(15) . .
Cl1 Zr1 C3 C4 151.61(13) . .
Cl2 Zr1 C3 C4 44.65(14) . .
C1 Zr1 C3 C4 -77.61(15) . .
C2 Zr1 C3 C4 -114.6(2) . .
C9 Zr1 C3 C4 -35.80(13) . .
Si1 Zr1 C3 C4 -90.00(13) . .
N1 Zr1 C3 C10 140.80(18) . .
Cl1 Zr1 C3 C10 30.78(19) . .
Cl2 Zr1 C3 C10 -76.18(19) . .
C1 Zr1 C3 C10 161.6(2) . .
C2 Zr1 C3 C10 124.6(3) . .
C9 Zr1 C3 C10 -156.6(2) . .
C4 Zr1 C3 C10 -120.8(3) . .
Si1 Zr1 C3 C10 149.17(18) . .
C2 C3 C4 C5 176.0(2) . .
C10 C3 C4 C5 -1.1(4) . .
Zr1 C3 C4 C5 -121.6(3) . .
C2 C3 C4 C9 -1.7(3) . .
C10 C3 C4 C9 -178.7(2) . .
Zr1 C3 C4 C9 60.77(16) . .
C2 C3 C4 Zr1 -62.43(15) . .
C10 C3 C4 Zr1 120.5(2) . .
N1 Zr1 C4 C5 -127.0(2) . .
Cl1 Zr1 C4 C5 95.0(2) . .
Cl2 Zr1 C4 C5 -11.0(2) . .
C1 Zr1 C4 C5 -151.6(2) . .
C2 Zr1 C4 C5 166.0(2) . .
C9 Zr1 C4 C5 -113.7(3) . .
C3 Zr1 C4 C5 128.5(3) . .
Si1 Zr1 C4 C5 -140.1(2) . .
N1 Zr1 C4 C3 104.58(14) . .
Cl1 Zr1 C4 C3 -33.43(15) . .
Cl2 Zr1 C4 C3 -139.42(13) . .
C1 Zr1 C4 C3 79.97(15) . .
C2 Zr1 C4 C3 37.49(13) . .
C9 Zr1 C4 C3 117.9(2) . .
Si1 Zr1 C4 C3 91.43(13) . .
N1 Zr1 C4 C9 -13.30(17) . .
Cl1 Zr1 C4 C9 -151.31(12) . .
Cl2 Zr1 C4 C9 102.70(13) . .
C1 Zr1 C4 C9 -37.91(13) . .
C2 Zr1 C4 C9 -80.39(15) . .
C3 Zr1 C4 C9 -117.9(2) . .
Si1 Zr1 C4 C9 -26.45(13) . .
C3 C4 C5 C6 -179.7(2) . .
C9 C4 C5 C6 -2.3(4) . .
Zr1 C4 C5 C6 82.9(3) . .
C4 C5 C6 C7 0.4(4) . .
C5 C6 C7 C8 0.5(4) . .
C6 C7 C8 C9 0.4(4) . .
C7 C8 C9 C4 -2.3(3) . .
C7 C8 C9 C1 179.3(2) . .
C7 C8 C9 Zr1 -93.6(2) . .
C5 C4 C9 C8 3.2(3) . .
C3 C4 C9 C8 -178.8(2) . .
Zr1 C4 C9 C8 -116.0(2) . .
C5 C4 C9 C1 -177.9(2) . .
C3 C4 C9 C1 0.0(3) . .
Zr1 C4 C9 C1 62.79(15) . .
C5 C4 C9 Zr1 119.3(2) . .
C3 C4 C9 Zr1 -62.79(16) . .
C2 C1 C9 C8 -179.8(2) . .
Si1 C1 C9 C8 30.5(4) . .
Zr1 C1 C9 C8 110.1(3) . .
C2 C1 C9 C4 1.6(2) . .
Si1 C1 C9 C4 -148.07(17) . .
Zr1 C1 C9 C4 -68.51(16) . .
C2 C1 C9 Zr1 70.13(15) . .
Si1 C1 C9 Zr1 -79.56(16) . .
N1 Zr1 C9 C8 -74.95(19) . .
Cl1 Zr1 C9 C8 164.71(14) . .
Cl2 Zr1 C9 C8 37.63(19) . .
C1 Zr1 C9 C8 -128.3(2) . .
C2 Zr1 C9 C8 -168.7(2) . .
C3 Zr1 C9 C8 151.2(2) . .
C4 Zr1 C9 C8 116.1(2) . .
Si1 Zr1 C9 C8 -93.80(19) . .
N1 Zr1 C9 C4 168.98(14) . .
Cl1 Zr1 C9 C4 48.65(18) . .
Cl2 Zr1 C9 C4 -78.43(13) . .
C1 Zr1 C9 C4 115.63(19) . .
C2 Zr1 C9 C4 75.22(14) . .
C3 Zr1 C9 C4 35.13(13) . .
Si1 Zr1 C9 C4 150.14(15) . .
N1 Zr1 C9 C1 53.35(13) . .
Cl1 Zr1 C9 C1 -66.98(16) . .
Cl2 Zr1 C9 C1 165.94(12) . .
C2 Zr1 C9 C1 -40.41(13) . .
C3 Zr1 C9 C1 -80.50(14) . .
C4 Zr1 C9 C1 -115.63(19) . .
Si1 Zr1 C9 C1 34.51(11) . .
C2 C3 C10 C11 129.2(3) . .
C4 C3 C10 C11 -54.5(3) . .
Zr1 C3 C10 C11 39.7(3) . .
C2 C3 C10 C19 -54.8(4) . .
C4 C3 C10 C19 121.5(3) . .
Zr1 C3 C10 C19 -144.34(18) . .
C19 C10 C11 C12 3.0(4) . .
C3 C10 C11 C12 179.1(2) . .
C10 C11 C12 C13 0.1(4) . .
C11 C12 C13 C14 -2.2(4) . .
C12 C13 C14 C15 -177.3(3) . .
C12 C13 C14 C19 1.2(4) . .
C13 C14 C15 C16 176.0(3) . .
C19 C14 C15 C16 -2.5(4) . .
C14 C15 C16 C17 0.9(4) . .
C15 C16 C17 C18 0.8(5) . .
C16 C17 C18 C19 -0.8(4) . .
C17 C18 C19 C14 -0.8(4) . .
C17 C18 C19 C10 -178.7(2) . .
C13 C14 C19 C18 -176.1(2) . .
C15 C14 C19 C18 2.4(3) . .
C13 C14 C19 C10 1.9(3) . .
C15 C14 C19 C10 -179.6(2) . .
C11 C10 C19 C18 174.0(2) . .
C3 C10 C19 C18 -2.0(4) . .
C11 C10 C19 C14 -3.9(3) . .
C3 C10 C19 C14 -179.9(2) . .
Si1 N1 C22 C23 154.32(19) . .
Zr1 N1 C22 C23 -33.7(3) . .
Si1 N1 C22 C24 -85.9(2) . .
Zr1 N1 C22 C24 86.1(2) . .
Si1 N1 C22 C25 34.9(3) . .
Zr1 N1 C22 C25 -153.09(18) . .
C28 C26 C27 C28 4(4) 2_765 .
C28 C26 C27 C29 -176.8(15) 2_765 .
C29 C27 C28 C26 176.2(17) . 2_765
C26 C27 C28 C26 -5(4) . 2_765
C32 C30 C31 C32 6(3) 2_765 .
C30 C31 C32 C30 -12(6) . 2_765
